data_1570640
loop_
_publ_author_name
'Charman, Rex S. C.'
'Evans, Nick J.'
'English, Laura E.'
'Neale, Samuel E.'
'Vasko, Petra'
'Mahon, Mary F.'
'Liptrot, David J.'

_publ_section_title
;
 The structures and reactivity of NHC-supported copper(i) triphenylgermyls
;
_journal_issue 2
_journal_name_full 'Chemical Science'
_journal_page_first 584
_journal_page_last 593
_journal_paper_doi 10.1039/D3SC05862J
_journal_volume 15
_journal_year 2024
_chemical_formula_moiety 'C53 H51 Cu Ge N4 O2, C6 H6'
_chemical_formula_sum 'C59 H57 Cu Ge N4 O2'
_chemical_formula_weight 990.21
_space_group_crystal_system monoclinic
_space_group_IT_number 14
_space_group_name_Hall '-P 2yn'
_space_group_name_H-M_alt 'P 1 21/n 1'
_atom_sites_solution_hydrogens geom
_audit_creation_date 2023-11-28
_audit_creation_method
;
Olex2 1.5
(compiled 2023.08.24 svn.re1ec1418 for OlexSys, GUI svn.r6817)
;
_audit_update_record
;
2023-11-28 deposited with the CCDC.	2023-12-01 downloaded from the CCDC.
;
_cell_angle_alpha 90
_cell_angle_beta 94.8925(7)
_cell_angle_gamma 90
_cell_formula_units_Z 4
_cell_length_a 11.48162(7)
_cell_length_b 30.4535(2)
_cell_length_c 14.25277(12)
_cell_measurement_reflns_used 35090
_cell_measurement_temperature 150.00(10)
_cell_measurement_theta_max 73.4390
_cell_measurement_theta_min 4.1200
_cell_volume 4965.40(6)
_computing_cell_refinement 'CrysAlisPro 1.171.41.93a (Rigaku OD, 2020)'
_computing_data_collection 'CrysAlisPro 1.171.41.93a (Rigaku OD, 2020)'
_computing_data_reduction 'CrysAlisPro 1.171.41.93a (Rigaku OD, 2020)'
_computing_molecular_graphics 'Olex2 1.5 (Dolomanov et al., 2009)'
_computing_publication_material 'Olex2 1.5 (Dolomanov et al., 2009)'
_computing_structure_refinement 'SHELXL 2019/3 (Sheldrick, 2015)'
_computing_structure_solution 'SHELXT 2014/5 (Sheldrick, 2014)'
_diffrn_ambient_temperature 150.00(10)
_diffrn_detector_area_resol_mean 8.1150
_diffrn_detector_type EosS2
_diffrn_measured_fraction_theta_full 1.000
_diffrn_measured_fraction_theta_max 0.996
_diffrn_measurement_device 'four-circle diffractometer'
_diffrn_measurement_device_type 'SuperNova, Dual, Cu at home/near, EosS2'
_diffrn_measurement_method '\w scans'
_diffrn_radiation_type CuK\a
_diffrn_radiation_wavelength 1.54184
_diffrn_reflns_av_R_equivalents 0.0490
_diffrn_reflns_av_unetI/netI 0.0244
_diffrn_reflns_Laue_measured_fraction_full 1.000
_diffrn_reflns_Laue_measured_fraction_max 0.996
_diffrn_reflns_limit_h_max 11
_diffrn_reflns_limit_h_min -14
_diffrn_reflns_limit_k_max 37
_diffrn_reflns_limit_k_min -37
_diffrn_reflns_limit_l_max 17
_diffrn_reflns_limit_l_min -17
_diffrn_reflns_number 78090
_diffrn_reflns_point_group_measured_fraction_full 1.000
_diffrn_reflns_point_group_measured_fraction_max 0.996
_diffrn_reflns_theta_full 67.684
_diffrn_reflns_theta_max 73.575
_diffrn_reflns_theta_min 3.434
_exptl_absorpt_coefficient_mu 1.635
_exptl_absorpt_correction_T_max 1.00000
_exptl_absorpt_correction_T_min 0.81845
_exptl_absorpt_correction_type multi-scan
_exptl_absorpt_process_details
;
CrysAlisPro 1.171.42.85a (Rigaku Oxford Diffraction, 2023)
Empirical absorption correction using spherical harmonics,
implemented in SCALE3 ABSPACK scaling algorithm.
;
_exptl_crystal_colour colorless
_exptl_crystal_density_diffrn 1.325
_exptl_crystal_description plank
_exptl_crystal_F_000 2064
_exptl_crystal_size_max 0.24
_exptl_crystal_size_mid 0.09
_exptl_crystal_size_min 0.05
_exptl_crystal_size_rad 0.054
_refine_diff_density_max 1.166
_refine_diff_density_min -0.469
_refine_diff_density_rms 0.072
_refine_ls_extinction_method none
_refine_ls_goodness_of_fit_ref 1.163
_refine_ls_hydrogen_treatment constr
_refine_ls_matrix_type full
_refine_ls_number_parameters 610
_refine_ls_number_reflns 9988
_refine_ls_number_restraints 0
_refine_ls_restrained_S_all 1.163
_refine_ls_R_factor_all 0.0545
_refine_ls_R_factor_gt 0.0512
_refine_ls_shift/su_max 0.001
_refine_ls_shift/su_mean 0.000
_refine_ls_structure_factor_coef Fsqd
_refine_ls_weighting_details 'w=1/[\s^2^(Fo^2^)+(0.0404P)^2^+9.2324P] where P=(Fo^2^+2Fc^2^)/3'
_refine_ls_weighting_scheme calc
_refine_ls_wR_factor_gt 0.1262
_refine_ls_wR_factor_ref 0.1280
_reflns_Friedel_coverage 0.000
_reflns_number_gt 9237
_reflns_number_total 9988
_reflns_threshold_expression 'I > 2\s(I)'
_cod_data_source_file d3sc05862j2.cif
_cod_data_source_block s21djl08
_cod_database_code 1570640
_shelx_shelxl_version_number 2019/3
_shelx_space_group_comment
;
The symmetry employed for this shelxl refinement is uniquely defined
by the following loop, which should always be used as a source of
symmetry information in preference to the above space-group names.
They are only intended as comments.
;
_shelx_estimated_absorpt_t_max 0.923
_shelx_estimated_absorpt_t_min 0.695
_olex2_refinement_description
;
1. Fixed Uiso
 At 1.2 times of:
  All C(H) groups, All C(H,H) groups
 At 1.5 times of:
  All C(H,H,H) groups
2.a Secondary CH2 refined with riding coordinates:
 C2(H2A,H2B), C3(H3A,H3B)
2.b Aromatic/amide H refined with riding coordinates:
 C6(H6), C8(H8), C15(H15), C17(H17), C23(H23), C24(H24), C25(H25), C26(H26),
 C27(H27), C30(H30), C31(H31), C32(H32), C33(H33), C34(H34), C37(H37), C38(H38),
  C39(H39), C40(H40), C41(H41), C43(H43), C44(H44), C45(H45), C46(H46),
 C47(H47), C49(H49), C50(H50), C51(H51), C52(H52), C53(H53), C54(H54), C55(H55),
  C56(H56), C57(H57), C58(H58), C59(H59)
2.c Idealised Me refined as rotating group:
 C10(H10A,H10B,H10C), C11(H11A,H11B,H11C), C12(H12A,H12B,H12C), C19(H19A,H19B,
 H19C), C20(H20A,H20B,H20C), C21(H21A,H21B,H21C)
;
_olex2_submission_special_instructions 'No special instructions were received'

loop_
_space_group_symop_operation_xyz
'x, y, z'
'-x+1/2, y+1/2, -z+1/2'
'-x, -y, -z'
'x-1/2, -y-1/2, z-1/2'

loop_
_atom_site_label
_atom_site_type_symbol
_atom_site_fract_x
_atom_site_fract_y
_atom_site_fract_z
_atom_site_U_iso_or_equiv
_atom_site_adp_type
_atom_site_occupancy
_atom_site_site_symmetry_order
_atom_site_calc_flag
_atom_site_refinement_flags_posn
_atom_site_refinement_flags_adp
_atom_site_refinement_flags_occupancy
_atom_site_disorder_assembly
_atom_site_disorder_group
Ge1 Ge 0.51395(3) 0.39951(2) 0.56171(2) 0.02588(10) Uani 1 1 d . . . . .
Cu1 Cu 0.33889(3) 0.23293(2) 0.49743(3) 0.02605(11) Uani 1 1 d . . . . .
O1 O 0.33880(17) 0.34797(7) 0.64478(15) 0.0305(5) Uani 1 1 d . . . . .
O2 O 0.66955(17) 0.33279(7) 0.61142(17) 0.0344(5) Uani 1 1 d . . . . .
N1 N 0.4227(2) 0.18776(8) 0.33714(17) 0.0274(5) Uani 1 1 d . . . . .
N2 N 0.2819(2) 0.15299(8) 0.39665(18) 0.0287(5) Uani 1 1 d . . . . .
N3 N 0.29293(19) 0.28214(8) 0.56786(17) 0.0247(5) Uani 1 1 d . . . . .
N4 N 0.4866(2) 0.30366(8) 0.60238(17) 0.0254(5) Uani 1 1 d . . . . .
C1 C 0.3518(2) 0.18809(10) 0.4071(2) 0.0253(6) Uani 1 1 d . . . . .
C2 C 0.3912(3) 0.15315(11) 0.2665(2) 0.0337(7) Uani 1 1 d . . . . .
H2A H 0.460647 0.136058 0.251728 0.040 Uiso 1 1 calc R U . . .
H2B H 0.353256 0.165814 0.207589 0.040 Uiso 1 1 calc R U . . .
C3 C 0.3060(3) 0.12491(11) 0.3166(2) 0.0364(7) Uani 1 1 d . . . . .
H3A H 0.233911 0.118855 0.275412 0.044 Uiso 1 1 calc R U . . .
H3B H 0.342163 0.096757 0.338097 0.044 Uiso 1 1 calc R U . . .
C4 C 0.1923(3) 0.14222(10) 0.4572(2) 0.0284(6) Uani 1 1 d . . . . .
C5 C 0.0800(3) 0.15907(10) 0.4359(2) 0.0298(6) Uani 1 1 d . . . . .
C6 C -0.0062(3) 0.14690(11) 0.4936(2) 0.0330(7) Uani 1 1 d . . . . .
H6 H -0.083229 0.157785 0.479519 0.040 Uiso 1 1 calc R U . . .
C7 C 0.0157(3) 0.11951(11) 0.5708(2) 0.0357(7) Uani 1 1 d . . . . .
C8 C 0.1288(3) 0.10365(11) 0.5898(2) 0.0382(7) Uani 1 1 d . . . . .
H8 H 0.145472 0.084825 0.642423 0.046 Uiso 1 1 calc R U . . .
C9 C 0.2181(3) 0.11457(11) 0.5341(2) 0.0345(7) Uani 1 1 d . . . . .
C10 C 0.0535(3) 0.19028(12) 0.3551(2) 0.0368(7) Uani 1 1 d . . . . .
H10A H 0.073089 0.220282 0.375780 0.055 Uiso 1 1 calc R U . . .
H10B H -0.029805 0.188637 0.333856 0.055 Uiso 1 1 calc R U . . .
H10C H 0.099996 0.182267 0.303176 0.055 Uiso 1 1 calc R U . . .
C11 C -0.0812(3) 0.10739(13) 0.6311(3) 0.0483(9) Uani 1 1 d . . . . .
H11A H -0.120871 0.134103 0.649635 0.072 Uiso 1 1 calc R U . . .
H11B H -0.048205 0.091915 0.687493 0.072 Uiso 1 1 calc R U . . .
H11C H -0.137393 0.088265 0.595215 0.072 Uiso 1 1 calc R U . . .
C12 C 0.3404(3) 0.09738(14) 0.5575(3) 0.0511(10) Uani 1 1 d . . . . .
H12A H 0.362839 0.078853 0.505762 0.077 Uiso 1 1 calc R U . . .
H12B H 0.342920 0.080010 0.615504 0.077 Uiso 1 1 calc R U . . .
H12C H 0.394858 0.122102 0.566337 0.077 Uiso 1 1 calc R U . . .
C13 C 0.5034(2) 0.22233(10) 0.3218(2) 0.0271(6) Uani 1 1 d . . . . .
C14 C 0.4622(3) 0.26498(10) 0.3047(2) 0.0290(6) Uani 1 1 d . . . . .
C15 C 0.5436(3) 0.29855(11) 0.2997(2) 0.0323(7) Uani 1 1 d . . . . .
H15 H 0.516606 0.327828 0.290081 0.039 Uiso 1 1 calc R U . . .
C16 C 0.6635(3) 0.29054(11) 0.3084(2) 0.0326(7) Uani 1 1 d . . . . .
C17 C 0.7007(3) 0.24751(11) 0.3187(2) 0.0311(6) Uani 1 1 d . . . . .
H17 H 0.782047 0.241459 0.321377 0.037 Uiso 1 1 calc R U . . .
C18 C 0.6231(2) 0.21267(10) 0.3254(2) 0.0280(6) Uani 1 1 d . . . . .
C19 C 0.3331(3) 0.27487(11) 0.2872(2) 0.0355(7) Uani 1 1 d . . . . .
H19A H 0.299726 0.279224 0.347535 0.053 Uiso 1 1 calc R U . . .
H19B H 0.293730 0.250228 0.253605 0.053 Uiso 1 1 calc R U . . .
H19C H 0.322297 0.301581 0.249101 0.053 Uiso 1 1 calc R U . . .
C20 C 0.7490(3) 0.32767(12) 0.3020(3) 0.0425(8) Uani 1 1 d . . . . .
H20A H 0.767156 0.331235 0.236498 0.064 Uiso 1 1 calc R U . . .
H20B H 0.820963 0.321074 0.341540 0.064 Uiso 1 1 calc R U . . .
H20C H 0.714640 0.354879 0.323875 0.064 Uiso 1 1 calc R U . . .
C21 C 0.6676(3) 0.16629(11) 0.3324(2) 0.0346(7) Uani 1 1 d . . . . .
H21A H 0.661237 0.152850 0.269733 0.052 Uiso 1 1 calc R U . . .
H21B H 0.621086 0.149401 0.374280 0.052 Uiso 1 1 calc R U . . .
H21C H 0.749685 0.166376 0.357860 0.052 Uiso 1 1 calc R U . . .
C22 C 0.1691(2) 0.28846(10) 0.5654(2) 0.0267(6) Uani 1 1 d . . . . .
C23 C 0.1004(3) 0.25184(10) 0.5783(2) 0.0293(6) Uani 1 1 d . . . . .
H23 H 0.136430 0.224425 0.593952 0.035 Uiso 1 1 calc R U . . .
C24 C -0.0206(3) 0.25493(12) 0.5684(2) 0.0352(7) Uani 1 1 d . . . . .
H24 H -0.066712 0.229669 0.577931 0.042 Uiso 1 1 calc R U . . .
C25 C -0.0746(3) 0.29436(12) 0.5450(3) 0.0393(8) Uani 1 1 d . . . . .
H25 H -0.157417 0.296389 0.537160 0.047 Uiso 1 1 calc R U . . .
C26 C -0.0058(3) 0.33086(12) 0.5331(3) 0.0446(9) Uani 1 1 d . . . . .
H26 H -0.042220 0.358224 0.517470 0.053 Uiso 1 1 calc R U . . .
C27 C 0.1149(3) 0.32835(11) 0.5435(3) 0.0376(7) Uani 1 1 d . . . . .
H27 H 0.160632 0.353881 0.535625 0.045 Uiso 1 1 calc R U . . .
C28 C 0.3628(2) 0.31334(9) 0.6065(2) 0.0252(6) Uani 1 1 d . . . . .
C29 C 0.5297(2) 0.25958(10) 0.6120(2) 0.0253(6) Uani 1 1 d . . . . .
C30 C 0.6094(2) 0.24396(11) 0.5515(2) 0.0290(6) Uani 1 1 d . . . . .
H30 H 0.635351 0.262388 0.503752 0.035 Uiso 1 1 calc R U . . .
C31 C 0.6503(3) 0.20131(11) 0.5617(2) 0.0333(7) Uani 1 1 d . . . . .
H31 H 0.705540 0.190760 0.521158 0.040 Uiso 1 1 calc R U . . .
C32 C 0.6122(3) 0.17394(11) 0.6297(2) 0.0344(7) Uani 1 1 d . . . . .
H32 H 0.639657 0.144554 0.635038 0.041 Uiso 1 1 calc R U . . .
C33 C 0.5333(3) 0.18960(11) 0.6902(2) 0.0344(7) Uani 1 1 d . . . . .
H33 H 0.507020 0.170934 0.737429 0.041 Uiso 1 1 calc R U . . .
C34 C 0.4929(3) 0.23237(10) 0.6819(2) 0.0295(6) Uani 1 1 d . . . . .
H34 H 0.439924 0.243132 0.724149 0.035 Uiso 1 1 calc R U . . .
C35 C 0.5639(2) 0.33829(10) 0.5971(2) 0.0263(6) Uani 1 1 d . . . . .
C36 C 0.3639(2) 0.40830(10) 0.4890(2) 0.0282(6) Uani 1 1 d . . . . .
C37 C 0.3322(3) 0.38140(12) 0.4121(2) 0.0356(7) Uani 1 1 d . . . . .
H37 H 0.381523 0.357687 0.398011 0.043 Uiso 1 1 calc R U . . .
C38 C 0.2297(3) 0.38871(13) 0.3561(3) 0.0412(8) Uani 1 1 d . . . . .
H38 H 0.209006 0.370026 0.303976 0.049 Uiso 1 1 calc R U . . .
C39 C 0.1573(3) 0.42327(13) 0.3759(3) 0.0412(8) Uani 1 1 d . . . . .
H39 H 0.086927 0.428379 0.337433 0.049 Uiso 1 1 calc R U . . .
C40 C 0.1880(3) 0.45033(12) 0.4521(3) 0.0399(8) Uani 1 1 d . . . . .
H40 H 0.138587 0.474047 0.465986 0.048 Uiso 1 1 calc R U . . .
C41 C 0.2909(3) 0.44287(11) 0.5082(2) 0.0336(7) Uani 1 1 d . . . . .
H41 H 0.311587 0.461603 0.560275 0.040 Uiso 1 1 calc R U . . .
C42 C 0.6306(3) 0.41973(10) 0.4775(2) 0.0285(6) Uani 1 1 d . . . . .
C43 C 0.5935(3) 0.44063(10) 0.3935(2) 0.0312(6) Uani 1 1 d . . . . .
H43 H 0.512090 0.443328 0.376039 0.037 Uiso 1 1 calc R U . . .
C44 C 0.6725(3) 0.45765(11) 0.3347(2) 0.0355(7) Uani 1 1 d . . . . .
H44 H 0.645086 0.472007 0.277834 0.043 Uiso 1 1 calc R U . . .
C45 C 0.7912(3) 0.45363(11) 0.3589(3) 0.0369(7) Uani 1 1 d . . . . .
H45 H 0.845509 0.465155 0.318693 0.044 Uiso 1 1 calc R U . . .
C46 C 0.8305(3) 0.43291(11) 0.4415(3) 0.0398(8) Uani 1 1 d . . . . .
H46 H 0.912072 0.430027 0.458021 0.048 Uiso 1 1 calc R U . . .
C47 C 0.7511(3) 0.41619(11) 0.5008(2) 0.0342(7) Uani 1 1 d . . . . .
H47 H 0.779087 0.402187 0.557932 0.041 Uiso 1 1 calc R U . . .
C48 C 0.5372(2) 0.43451(10) 0.6764(2) 0.0282(6) Uani 1 1 d . . . . .
C49 C 0.6078(3) 0.47190(11) 0.6770(2) 0.0341(7) Uani 1 1 d . . . . .
H49 H 0.639759 0.480861 0.620699 0.041 Uiso 1 1 calc R U . . .
C50 C 0.6317(3) 0.49614(12) 0.7591(3) 0.0410(8) Uani 1 1 d . . . . .
H50 H 0.679432 0.521603 0.758570 0.049 Uiso 1 1 calc R U . . .
C51 C 0.5865(3) 0.48333(12) 0.8411(3) 0.0443(8) Uani 1 1 d . . . . .
H51 H 0.603361 0.499812 0.897174 0.053 Uiso 1 1 calc R U . . .
C52 C 0.5164(3) 0.44645(12) 0.8417(2) 0.0416(8) Uani 1 1 d . . . . .
H52 H 0.485126 0.437621 0.898366 0.050 Uiso 1 1 calc R U . . .
C53 C 0.4916(3) 0.42229(11) 0.7601(2) 0.0339(7) Uani 1 1 d . . . . .
H53 H 0.442885 0.397108 0.761140 0.041 Uiso 1 1 calc R U . . .
C54 C 0.5505(5) 0.05570(15) 0.1859(4) 0.0671(13) Uani 1 1 d . . . . .
H54 H 0.537471 0.067804 0.124489 0.081 Uiso 1 1 calc R U . . .
C55 C 0.4629(4) 0.03327(17) 0.2230(4) 0.0716(14) Uani 1 1 d . . . . .
H55 H 0.389627 0.029884 0.187439 0.086 Uiso 1 1 calc R U . . .
C56 C 0.4795(5) 0.01572(17) 0.3106(5) 0.0816(17) Uani 1 1 d . . . . .
H56 H 0.418531 -0.000139 0.336332 0.098 Uiso 1 1 calc R U . . .
C57 C 0.5874(7) 0.02119(19) 0.3626(5) 0.0899(19) Uani 1 1 d . . . . .
H57 H 0.600815 0.009372 0.424249 0.108 Uiso 1 1 calc R U . . .
C58 C 0.6748(5) 0.04438(19) 0.3219(5) 0.0784(16) Uani 1 1 d . . . . .
H58 H 0.748754 0.048396 0.356092 0.094 Uiso 1 1 calc R U . . .
C59 C 0.6555(5) 0.06112(16) 0.2346(4) 0.0702(14) Uani 1 1 d . . . . .
H59 H 0.715768 0.076747 0.207285 0.084 Uiso 1 1 calc R U . . .

loop_
_atom_site_aniso_label
_atom_site_aniso_U_11
_atom_site_aniso_U_22
_atom_site_aniso_U_33
_atom_site_aniso_U_23
_atom_site_aniso_U_13
_atom_site_aniso_U_12
Ge1 0.01778(16) 0.03011(18) 0.02970(18) -0.00073(13) 0.00161(12) -0.00036(12)
Cu1 0.0190(2) 0.0299(2) 0.0295(2) -0.00425(17) 0.00349(16) 0.00023(16)
O1 0.0230(10) 0.0318(11) 0.0371(12) -0.0061(9) 0.0053(9) -0.0002(8)
O2 0.0164(10) 0.0373(12) 0.0487(14) 0.0023(10) -0.0011(9) -0.0022(8)
N1 0.0213(12) 0.0333(13) 0.0275(13) -0.0052(10) 0.0024(10) -0.0002(10)
N2 0.0231(12) 0.0315(13) 0.0318(13) -0.0058(10) 0.0038(10) -0.0021(10)
N3 0.0156(11) 0.0296(12) 0.0293(13) -0.0020(10) 0.0030(9) 0.0012(9)
N4 0.0168(11) 0.0302(13) 0.0293(13) -0.0014(10) 0.0023(9) -0.0008(9)
C1 0.0177(13) 0.0305(15) 0.0275(14) -0.0013(11) 0.0003(11) 0.0019(10)
C2 0.0251(15) 0.0421(18) 0.0341(17) -0.0100(13) 0.0047(12) -0.0016(13)
C3 0.0366(17) 0.0360(17) 0.0372(18) -0.0102(14) 0.0070(14) -0.0039(13)
C4 0.0246(14) 0.0302(15) 0.0304(15) -0.0037(12) 0.0034(12) -0.0037(11)
C5 0.0267(15) 0.0322(16) 0.0303(15) -0.0028(12) 0.0000(12) -0.0018(12)
C6 0.0224(14) 0.0374(17) 0.0393(17) -0.0041(13) 0.0039(12) -0.0019(12)
C7 0.0389(18) 0.0354(17) 0.0340(17) -0.0035(13) 0.0099(14) -0.0062(13)
C8 0.0443(19) 0.0371(18) 0.0334(17) 0.0052(13) 0.0035(14) -0.0016(14)
C9 0.0313(16) 0.0342(17) 0.0373(17) 0.0014(13) -0.0017(13) 0.0009(13)
C10 0.0280(16) 0.0452(19) 0.0369(18) 0.0051(14) 0.0006(13) 0.0021(13)
C11 0.049(2) 0.048(2) 0.051(2) -0.0012(17) 0.0211(18) -0.0105(17)
C12 0.038(2) 0.056(2) 0.058(2) 0.0126(19) -0.0052(17) 0.0095(17)
C13 0.0200(13) 0.0367(16) 0.0249(14) -0.0034(12) 0.0034(11) -0.0012(11)
C14 0.0248(14) 0.0388(17) 0.0235(14) -0.0014(12) 0.0027(11) 0.0024(12)
C15 0.0320(16) 0.0345(16) 0.0305(16) -0.0001(12) 0.0042(12) 0.0031(12)
C16 0.0300(16) 0.0410(18) 0.0277(15) -0.0003(13) 0.0079(12) -0.0040(13)
C17 0.0198(14) 0.0468(18) 0.0273(15) -0.0012(13) 0.0053(11) -0.0009(12)
C18 0.0223(14) 0.0404(17) 0.0218(14) -0.0008(12) 0.0049(11) 0.0019(12)
C19 0.0253(15) 0.0393(18) 0.0416(19) 0.0029(14) 0.0020(13) 0.0051(13)
C20 0.0305(17) 0.047(2) 0.051(2) 0.0013(16) 0.0085(15) -0.0070(14)
C21 0.0247(15) 0.0404(18) 0.0387(18) -0.0019(14) 0.0030(13) 0.0043(12)
C22 0.0187(13) 0.0354(16) 0.0262(14) -0.0027(12) 0.0022(11) 0.0005(11)
C23 0.0227(14) 0.0344(16) 0.0309(16) -0.0015(12) 0.0030(12) -0.0008(11)
C24 0.0240(15) 0.0446(19) 0.0379(18) -0.0061(14) 0.0071(13) -0.0065(13)
C25 0.0163(14) 0.054(2) 0.047(2) -0.0076(16) 0.0029(13) 0.0018(13)
C26 0.0259(16) 0.043(2) 0.065(2) 0.0039(17) 0.0038(16) 0.0097(14)
C27 0.0245(15) 0.0362(17) 0.053(2) 0.0034(15) 0.0062(14) 0.0024(13)
C28 0.0187(13) 0.0294(15) 0.0277(14) 0.0000(11) 0.0029(11) 0.0005(11)
C29 0.0186(13) 0.0318(15) 0.0250(14) -0.0026(11) -0.0002(11) -0.0006(11)
C30 0.0201(13) 0.0412(17) 0.0257(14) -0.0023(12) 0.0014(11) -0.0002(12)
C31 0.0251(15) 0.0431(18) 0.0315(16) -0.0055(13) 0.0017(12) 0.0075(13)
C32 0.0292(16) 0.0346(17) 0.0380(17) -0.0019(13) -0.0057(13) 0.0067(12)
C33 0.0266(15) 0.0369(17) 0.0395(18) 0.0048(14) 0.0023(13) 0.0012(12)
C34 0.0223(14) 0.0380(17) 0.0287(15) 0.0001(12) 0.0042(11) 0.0016(12)
C35 0.0212(14) 0.0299(15) 0.0280(15) -0.0011(11) 0.0042(11) -0.0010(11)
C36 0.0190(13) 0.0338(16) 0.0319(15) 0.0012(12) 0.0022(11) -0.0018(11)
C37 0.0241(15) 0.0443(19) 0.0383(18) -0.0068(14) 0.0018(13) 0.0027(13)
C38 0.0291(16) 0.055(2) 0.0383(18) -0.0068(16) -0.0021(14) -0.0024(15)
C39 0.0224(15) 0.055(2) 0.0444(19) 0.0076(16) -0.0056(13) -0.0001(14)
C40 0.0262(16) 0.0385(18) 0.055(2) 0.0038(15) 0.0039(15) 0.0061(13)
C41 0.0262(15) 0.0335(16) 0.0411(18) -0.0014(13) 0.0029(13) 0.0001(12)
C42 0.0233(14) 0.0291(15) 0.0333(16) -0.0014(12) 0.0030(12) -0.0009(11)
C43 0.0249(14) 0.0336(16) 0.0351(16) -0.0007(13) 0.0031(12) -0.0008(12)
C44 0.0397(18) 0.0331(17) 0.0339(17) 0.0008(13) 0.0046(14) -0.0020(13)
C45 0.0349(17) 0.0321(16) 0.0458(19) 0.0005(14) 0.0162(14) -0.0046(13)
C46 0.0225(15) 0.0381(18) 0.060(2) 0.0038(16) 0.0086(14) -0.0011(13)
C47 0.0260(15) 0.0366(17) 0.0396(18) 0.0047(13) 0.0010(13) -0.0009(12)
C48 0.0223(14) 0.0290(15) 0.0329(15) -0.0025(12) -0.0008(11) 0.0037(11)
C49 0.0297(16) 0.0341(17) 0.0385(17) -0.0004(13) 0.0026(13) -0.0006(12)
C50 0.0370(18) 0.0359(18) 0.049(2) -0.0067(15) 0.0001(15) -0.0054(14)
C51 0.053(2) 0.0415(19) 0.0363(19) -0.0091(15) -0.0058(16) 0.0013(16)
C52 0.052(2) 0.0411(19) 0.0320(17) 0.0012(14) 0.0039(15) 0.0011(16)
C53 0.0337(16) 0.0329(16) 0.0348(17) 0.0006(13) 0.0022(13) -0.0007(13)
C54 0.076(3) 0.052(3) 0.075(3) -0.014(2) 0.013(3) 0.015(2)
C55 0.053(3) 0.062(3) 0.100(4) -0.029(3) 0.001(3) 0.011(2)
C56 0.075(4) 0.056(3) 0.119(5) -0.014(3) 0.040(4) -0.008(3)
C57 0.125(6) 0.065(3) 0.079(4) 0.005(3) 0.008(4) 0.025(4)
C58 0.055(3) 0.072(3) 0.106(5) -0.030(3) -0.005(3) 0.006(2)
C59 0.067(3) 0.053(3) 0.094(4) -0.026(3) 0.025(3) -0.006(2)

loop_
_atom_type_symbol
_atom_type_description
_atom_type_scat_dispersion_real
_atom_type_scat_dispersion_imag
_atom_type_scat_source
C C 0.0181 0.0091 'International Tables Vol C Tables 4.2.6.8 and 6.1.1.4'
H H 0.0000 0.0000 'International Tables Vol C Tables 4.2.6.8 and 6.1.1.4'
Cu Cu -1.9646 0.5888 'International Tables Vol C Tables 4.2.6.8 and 6.1.1.4'
Ge Ge -1.0885 0.8855 'International Tables Vol C Tables 4.2.6.8 and 6.1.1.4'
N N 0.0311 0.0180 'International Tables Vol C Tables 4.2.6.8 and 6.1.1.4'
O O 0.0492 0.0322 'International Tables Vol C Tables 4.2.6.8 and 6.1.1.4'

loop_
_geom_angle_atom_site_label_1
_geom_angle_atom_site_label_2
_geom_angle_atom_site_label_3
_geom_angle
_geom_angle_site_symmetry_1
_geom_angle_site_symmetry_3
_geom_angle_publ_flag
C36 Ge1 C35 118.84(12) . . ?
C36 Ge1 C42 104.38(12) . . ?
C42 Ge1 C35 104.45(12) . . ?
C48 Ge1 C35 106.36(12) . . ?
C48 Ge1 C36 114.95(12) . . ?
C48 Ge1 C42 106.72(13) . . ?
C1 Cu1 N3 165.69(11) . . ?
C1 N1 C2 112.5(2) . . ?
C1 N1 C13 123.4(2) . . ?
C13 N1 C2 122.9(2) . . ?
C1 N2 C3 113.6(2) . . ?
C1 N2 C4 124.7(2) . . ?
C4 N2 C3 121.7(2) . . ?
C22 N3 Cu1 114.34(19) . . ?
C28 N3 Cu1 126.55(19) . . ?
C28 N3 C22 118.4(2) . . ?
C29 N4 C28 121.0(2) . . ?
C35 N4 C28 118.7(2) . . ?
C35 N4 C29 120.1(2) . . ?
N1 C1 Cu1 126.8(2) . . ?
N2 C1 Cu1 124.9(2) . . ?
N2 C1 N1 107.9(3) . . ?
N1 C2 H2A 111.3 . . ?
N1 C2 H2B 111.3 . . ?
N1 C2 C3 102.3(2) . . ?
H2A C2 H2B 109.2 . . ?
C3 C2 H2A 111.3 . . ?
C3 C2 H2B 111.3 . . ?
N2 C3 C2 101.9(2) . . ?
N2 C3 H3A 111.4 . . ?
N2 C3 H3B 111.4 . . ?
C2 C3 H3A 111.4 . . ?
C2 C3 H3B 111.4 . . ?
H3A C3 H3B 109.3 . . ?
C5 C4 N2 118.7(3) . . ?
C9 C4 N2 119.7(3) . . ?
C9 C4 C5 121.6(3) . . ?
C4 C5 C10 121.5(3) . . ?
C6 C5 C4 117.6(3) . . ?
C6 C5 C10 120.9(3) . . ?
C5 C6 H6 118.7 . . ?
C7 C6 C5 122.7(3) . . ?
C7 C6 H6 118.7 . . ?
C6 C7 C8 117.9(3) . . ?
C6 C7 C11 120.5(3) . . ?
C8 C7 C11 121.7(3) . . ?
C7 C8 H8 119.1 . . ?
C9 C8 C7 121.8(3) . . ?
C9 C8 H8 119.1 . . ?
C4 C9 C12 121.0(3) . . ?
C8 C9 C4 118.4(3) . . ?
C8 C9 C12 120.6(3) . . ?
C5 C10 H10A 109.5 . . ?
C5 C10 H10B 109.5 . . ?
C5 C10 H10C 109.5 . . ?
H10A C10 H10B 109.5 . . ?
H10A C10 H10C 109.5 . . ?
H10B C10 H10C 109.5 . . ?
C7 C11 H11A 109.5 . . ?
C7 C11 H11B 109.5 . . ?
C7 C11 H11C 109.5 . . ?
H11A C11 H11B 109.5 . . ?
H11A C11 H11C 109.5 . . ?
H11B C11 H11C 109.5 . . ?
C9 C12 H12A 109.5 . . ?
C9 C12 H12B 109.5 . . ?
C9 C12 H12C 109.5 . . ?
H12A C12 H12B 109.5 . . ?
H12A C12 H12C 109.5 . . ?
H12B C12 H12C 109.5 . . ?
C14 C13 N1 119.8(3) . . ?
C14 C13 C18 121.2(3) . . ?
C18 C13 N1 119.0(3) . . ?
C13 C14 C19 121.8(3) . . ?
C15 C14 C13 118.3(3) . . ?
C15 C14 C19 119.9(3) . . ?
C14 C15 H15 119.0 . . ?
C14 C15 C16 122.0(3) . . ?
C16 C15 H15 119.0 . . ?
C15 C16 C20 120.5(3) . . ?
C17 C16 C15 118.0(3) . . ?
C17 C16 C20 121.4(3) . . ?
C16 C17 H17 118.8 . . ?
C16 C17 C18 122.4(3) . . ?
C18 C17 H17 118.8 . . ?
C13 C18 C21 121.8(3) . . ?
C17 C18 C13 117.9(3) . . ?
C17 C18 C21 120.3(3) . . ?
C14 C19 H19A 109.5 . . ?
C14 C19 H19B 109.5 . . ?
C14 C19 H19C 109.5 . . ?
H19A C19 H19B 109.5 . . ?
H19A C19 H19C 109.5 . . ?
H19B C19 H19C 109.5 . . ?
C16 C20 H20A 109.5 . . ?
C16 C20 H20B 109.5 . . ?
C16 C20 H20C 109.5 . . ?
H20A C20 H20B 109.5 . . ?
H20A C20 H20C 109.5 . . ?
H20B C20 H20C 109.5 . . ?
C18 C21 H21A 109.5 . . ?
C18 C21 H21B 109.5 . . ?
C18 C21 H21C 109.5 . . ?
H21A C21 H21B 109.5 . . ?
H21A C21 H21C 109.5 . . ?
H21B C21 H21C 109.5 . . ?
C23 C22 N3 117.6(3) . . ?
C23 C22 C27 118.9(3) . . ?
C27 C22 N3 123.3(3) . . ?
C22 C23 H23 119.7 . . ?
C22 C23 C24 120.5(3) . . ?
C24 C23 H23 119.7 . . ?
C23 C24 H24 119.7 . . ?
C25 C24 C23 120.6(3) . . ?
C25 C24 H24 119.7 . . ?
C24 C25 H25 120.6 . . ?
C24 C25 C26 118.7(3) . . ?
C26 C25 H25 120.6 . . ?
C25 C26 H26 119.3 . . ?
C25 C26 C27 121.3(3) . . ?
C27 C26 H26 119.3 . . ?
C22 C27 H27 120.1 . . ?
C26 C27 C22 119.9(3) . . ?
C26 C27 H27 120.1 . . ?
O1 C28 N3 130.2(3) . . ?
O1 C28 N4 116.6(2) . . ?
N3 C28 N4 113.2(2) . . ?
C30 C29 N4 120.0(3) . . ?
C34 C29 N4 120.3(3) . . ?
C34 C29 C30 119.7(3) . . ?
C29 C30 H30 120.3 . . ?
C31 C30 C29 119.4(3) . . ?
C31 C30 H30 120.3 . . ?
C30 C31 H31 119.5 . . ?
C32 C31 C30 121.1(3) . . ?
C32 C31 H31 119.5 . . ?
C31 C32 H32 120.2 . . ?
C31 C32 C33 119.5(3) . . ?
C33 C32 H32 120.2 . . ?
C32 C33 H33 119.9 . . ?
C34 C33 C32 120.1(3) . . ?
C34 C33 H33 119.9 . . ?
C29 C34 H34 119.9 . . ?
C33 C34 C29 120.2(3) . . ?
C33 C34 H34 119.9 . . ?
O2 C35 Ge1 115.3(2) . . ?
O2 C35 N4 121.1(3) . . ?
N4 C35 Ge1 123.5(2) . . ?
C37 C36 Ge1 119.8(2) . . ?
C41 C36 Ge1 121.3(2) . . ?
C41 C36 C37 118.7(3) . . ?
C36 C37 H37 119.6 . . ?
C38 C37 C36 120.9(3) . . ?
C38 C37 H37 119.6 . . ?
C37 C38 H38 120.0 . . ?
C37 C38 C39 120.0(3) . . ?
C39 C38 H38 120.0 . . ?
C38 C39 H39 120.2 . . ?
C40 C39 C38 119.6(3) . . ?
C40 C39 H39 120.2 . . ?
C39 C40 H40 119.9 . . ?
C39 C40 C41 120.1(3) . . ?
C41 C40 H40 119.9 . . ?
C36 C41 C40 120.6(3) . . ?
C36 C41 H41 119.7 . . ?
C40 C41 H41 119.7 . . ?
C43 C42 Ge1 119.5(2) . . ?
C43 C42 C47 117.7(3) . . ?
C47 C42 Ge1 122.7(2) . . ?
C42 C43 H43 119.2 . . ?
C44 C43 C42 121.6(3) . . ?
C44 C43 H43 119.2 . . ?
C43 C44 H44 120.1 . . ?
C45 C44 C43 119.8(3) . . ?
C45 C44 H44 120.1 . . ?
C44 C45 H45 120.0 . . ?
C46 C45 C44 119.9(3) . . ?
C46 C45 H45 120.0 . . ?
C45 C46 H46 119.9 . . ?
C45 C46 C47 120.2(3) . . ?
C47 C46 H46 119.9 . . ?
C42 C47 H47 119.6 . . ?
C46 C47 C42 120.9(3) . . ?
C46 C47 H47 119.6 . . ?
C49 C48 Ge1 119.2(2) . . ?
C53 C48 Ge1 122.5(2) . . ?
C53 C48 C49 118.2(3) . . ?
C48 C49 H49 119.7 . . ?
C50 C49 C48 120.7(3) . . ?
C50 C49 H49 119.7 . . ?
C49 C50 H50 119.9 . . ?
C51 C50 C49 120.2(3) . . ?
C51 C50 H50 119.9 . . ?
C50 C51 H51 120.0 . . ?
C50 C51 C52 119.9(3) . . ?
C52 C51 H51 120.0 . . ?
C51 C52 H52 119.9 . . ?
C51 C52 C53 120.3(3) . . ?
C53 C52 H52 119.9 . . ?
C48 C53 H53 119.6 . . ?
C52 C53 C48 120.8(3) . . ?
C52 C53 H53 119.6 . . ?
C55 C54 H54 119.3 . . ?
C59 C54 H54 119.3 . . ?
C59 C54 C55 121.3(6) . . ?
C54 C55 H55 119.8 . . ?
C56 C55 C54 120.3(5) . . ?
C56 C55 H55 119.8 . . ?
C55 C56 H56 120.3 . . ?
C55 C56 C57 119.3(5) . . ?
C57 C56 H56 120.3 . . ?
C56 C57 H57 120.8 . . ?
C58 C57 C56 118.5(6) . . ?
C58 C57 H57 120.8 . . ?
C57 C58 H58 119.7 . . ?
C59 C58 C57 120.6(5) . . ?
C59 C58 H58 119.7 . . ?
C54 C59 H59 120.0 . . ?
C58 C59 C54 119.9(5) . . ?
C58 C59 H59 120.0 . . ?

loop_
_geom_bond_atom_site_label_1
_geom_bond_atom_site_label_2
_geom_bond_distance
_geom_bond_site_symmetry_2
_geom_bond_publ_flag
Ge1 C35 2.002(3) . ?
Ge1 C36 1.952(3) . ?
Ge1 C42 1.972(3) . ?
Ge1 C48 1.951(3) . ?
Cu1 N3 1.903(2) . ?
Cu1 C1 1.891(3) . ?
O1 C28 1.229(4) . ?
O2 C35 1.224(4) . ?
N1 C1 1.341(4) . ?
N1 C2 1.481(4) . ?
N1 C13 1.431(4) . ?
N2 C1 1.338(4) . ?
N2 C3 1.471(4) . ?
N2 C4 1.436(4) . ?
N3 C22 1.432(3) . ?
N3 C28 1.332(4) . ?
N4 C28 1.458(3) . ?
N4 C29 1.433(4) . ?
N4 C35 1.384(4) . ?
C2 H2A 0.9900 . ?
C2 H2B 0.9900 . ?
C2 C3 1.525(4) . ?
C3 H3A 0.9900 . ?
C3 H3B 0.9900 . ?
C4 C5 1.396(4) . ?
C4 C9 1.394(4) . ?
C5 C6 1.390(4) . ?
C5 C10 1.504(4) . ?
C6 H6 0.9500 . ?
C6 C7 1.386(5) . ?
C7 C8 1.390(5) . ?
C7 C11 1.509(5) . ?
C8 H8 0.9500 . ?
C8 C9 1.390(5) . ?
C9 C12 1.509(5) . ?
C10 H10A 0.9800 . ?
C10 H10B 0.9800 . ?
C10 H10C 0.9800 . ?
C11 H11A 0.9800 . ?
C11 H11B 0.9800 . ?
C11 H11C 0.9800 . ?
C12 H12A 0.9800 . ?
C12 H12B 0.9800 . ?
C12 H12C 0.9800 . ?
C13 C14 1.397(4) . ?
C13 C18 1.402(4) . ?
C14 C15 1.391(4) . ?
C14 C19 1.512(4) . ?
C15 H15 0.9500 . ?
C15 C16 1.393(4) . ?
C16 C17 1.382(5) . ?
C16 C20 1.505(4) . ?
C17 H17 0.9500 . ?
C17 C18 1.394(4) . ?
C18 C21 1.503(4) . ?
C19 H19A 0.9800 . ?
C19 H19B 0.9800 . ?
C19 H19C 0.9800 . ?
C20 H20A 0.9800 . ?
C20 H20B 0.9800 . ?
C20 H20C 0.9800 . ?
C21 H21A 0.9800 . ?
C21 H21B 0.9800 . ?
C21 H21C 0.9800 . ?
C22 C23 1.388(4) . ?
C22 C27 1.388(4) . ?
C23 H23 0.9500 . ?
C23 C24 1.388(4) . ?
C24 H24 0.9500 . ?
C24 C25 1.379(5) . ?
C25 H25 0.9500 . ?
C25 C26 1.382(5) . ?
C26 H26 0.9500 . ?
C26 C27 1.384(5) . ?
C27 H27 0.9500 . ?
C29 C30 1.394(4) . ?
C29 C34 1.389(4) . ?
C30 H30 0.9500 . ?
C30 C31 1.384(4) . ?
C31 H31 0.9500 . ?
C31 C32 1.377(5) . ?
C32 H32 0.9500 . ?
C32 C33 1.387(5) . ?
C33 H33 0.9500 . ?
C33 C34 1.384(4) . ?
C34 H34 0.9500 . ?
C36 C37 1.391(4) . ?
C36 C41 1.388(4) . ?
C37 H37 0.9500 . ?
C37 C38 1.382(5) . ?
C38 H38 0.9500 . ?
C38 C39 1.385(5) . ?
C39 H39 0.9500 . ?
C39 C40 1.385(5) . ?
C40 H40 0.9500 . ?
C40 C41 1.388(5) . ?
C41 H41 0.9500 . ?
C42 C43 1.390(4) . ?
C42 C47 1.399(4) . ?
C43 H43 0.9500 . ?
C43 C44 1.388(4) . ?
C44 H44 0.9500 . ?
C44 C45 1.382(5) . ?
C45 H45 0.9500 . ?
C45 C46 1.377(5) . ?
C46 H46 0.9500 . ?
C46 C47 1.392(5) . ?
C47 H47 0.9500 . ?
C48 C49 1.397(4) . ?
C48 C53 1.394(4) . ?
C49 H49 0.9500 . ?
C49 C50 1.392(5) . ?
C50 H50 0.9500 . ?
C50 C51 1.374(5) . ?
C51 H51 0.9500 . ?
C51 C52 1.382(5) . ?
C52 H52 0.9500 . ?
C52 C53 1.386(5) . ?
C53 H53 0.9500 . ?
C54 H54 0.9500 . ?
C54 C55 1.360(7) . ?
C54 C59 1.349(7) . ?
C55 H55 0.9500 . ?
C55 C56 1.356(8) . ?
C56 H56 0.9500 . ?
C56 C57 1.398(9) . ?
C57 H57 0.9500 . ?
C57 C58 1.393(9) . ?
C58 H58 0.9500 . ?
C58 C59 1.345(8) . ?
C59 H59 0.9500 . ?

loop_
_geom_torsion_atom_site_label_1
_geom_torsion_atom_site_label_2
_geom_torsion_atom_site_label_3
_geom_torsion_atom_site_label_4
_geom_torsion
_geom_torsion_site_symmetry_1
_geom_torsion_site_symmetry_2
_geom_torsion_site_symmetry_3
_geom_torsion_site_symmetry_4
_geom_torsion_publ_flag
Ge1 C36 C37 C38 -176.0(3) . . . . ?
Ge1 C36 C41 C40 175.9(3) . . . . ?
Ge1 C42 C43 C44 176.3(2) . . . . ?
Ge1 C42 C47 C46 -176.7(3) . . . . ?
Ge1 C48 C49 C50 -176.2(3) . . . . ?
Ge1 C48 C53 C52 175.7(3) . . . . ?
Cu1 N3 C22 C23 45.3(3) . . . . ?
Cu1 N3 C22 C27 -129.4(3) . . . . ?
Cu1 N3 C28 O1 172.2(3) . . . . ?
Cu1 N3 C28 N4 -8.5(4) . . . . ?
N1 C2 C3 N2 12.5(3) . . . . ?
N1 C13 C14 C15 173.6(3) . . . . ?
N1 C13 C14 C19 -9.4(4) . . . . ?
N1 C13 C18 C17 -174.4(3) . . . . ?
N1 C13 C18 C21 8.0(4) . . . . ?
N2 C4 C5 C6 177.7(3) . . . . ?
N2 C4 C5 C10 -4.0(4) . . . . ?
N2 C4 C9 C8 -178.1(3) . . . . ?
N2 C4 C9 C12 2.8(5) . . . . ?
N3 Cu1 C1 N1 98.9(5) . . . . ?
N3 Cu1 C1 N2 -73.7(6) . . . . ?
N3 C22 C23 C24 -174.3(3) . . . . ?
N3 C22 C27 C26 173.4(3) . . . . ?
N4 C29 C30 C31 179.9(3) . . . . ?
N4 C29 C34 C33 179.1(3) . . . . ?
C1 N1 C2 C3 -12.9(3) . . . . ?
C1 N1 C13 C14 -59.4(4) . . . . ?
C1 N1 C13 C18 119.8(3) . . . . ?
C1 N2 C3 C2 -9.8(4) . . . . ?
C1 N2 C4 C5 89.3(4) . . . . ?
C1 N2 C4 C9 -92.2(4) . . . . ?
C2 N1 C1 Cu1 -166.3(2) . . . . ?
C2 N1 C1 N2 7.3(3) . . . . ?
C2 N1 C13 C14 107.1(3) . . . . ?
C2 N1 C13 C18 -73.7(4) . . . . ?
C3 N2 C1 Cu1 175.8(2) . . . . ?
C3 N2 C1 N1 2.0(4) . . . . ?
C3 N2 C4 C5 -91.8(4) . . . . ?
C3 N2 C4 C9 86.7(4) . . . . ?
C4 N2 C1 Cu1 -5.3(4) . . . . ?
C4 N2 C1 N1 -179.0(3) . . . . ?
C4 N2 C3 C2 171.3(3) . . . . ?
C4 C5 C6 C7 0.8(5) . . . . ?
C5 C4 C9 C8 0.4(5) . . . . ?
C5 C4 C9 C12 -178.7(3) . . . . ?
C5 C6 C7 C8 -0.4(5) . . . . ?
C5 C6 C7 C11 179.9(3) . . . . ?
C6 C7 C8 C9 0.0(5) . . . . ?
C7 C8 C9 C4 0.0(5) . . . . ?
C7 C8 C9 C12 179.1(3) . . . . ?
C9 C4 C5 C6 -0.8(5) . . . . ?
C9 C4 C5 C10 177.6(3) . . . . ?
C10 C5 C6 C7 -177.6(3) . . . . ?
C11 C7 C8 C9 179.7(3) . . . . ?
C13 N1 C1 Cu1 1.4(4) . . . . ?
C13 N1 C1 N2 175.0(3) . . . . ?
C13 N1 C2 C3 179.3(3) . . . . ?
C13 C14 C15 C16 1.9(5) . . . . ?
C14 C13 C18 C17 4.9(4) . . . . ?
C14 C13 C18 C21 -172.7(3) . . . . ?
C14 C15 C16 C17 2.5(5) . . . . ?
C14 C15 C16 C20 179.6(3) . . . . ?
C15 C16 C17 C18 -3.3(5) . . . . ?
C16 C17 C18 C13 -0.3(5) . . . . ?
C16 C17 C18 C21 177.4(3) . . . . ?
C18 C13 C14 C15 -5.7(4) . . . . ?
C18 C13 C14 C19 171.3(3) . . . . ?
C19 C14 C15 C16 -175.2(3) . . . . ?
C20 C16 C17 C18 179.6(3) . . . . ?
C22 N3 C28 O1 2.3(5) . . . . ?
C22 N3 C28 N4 -178.4(2) . . . . ?
C22 C23 C24 C25 0.5(5) . . . . ?
C23 C22 C27 C26 -1.2(5) . . . . ?
C23 C24 C25 C26 -1.1(5) . . . . ?
C24 C25 C26 C27 0.5(6) . . . . ?
C25 C26 C27 C22 0.6(6) . . . . ?
C27 C22 C23 C24 0.7(5) . . . . ?
C28 N3 C22 C23 -143.6(3) . . . . ?
C28 N3 C22 C27 41.7(4) . . . . ?
C28 N4 C29 C30 135.6(3) . . . . ?
C28 N4 C29 C34 -44.8(4) . . . . ?
C28 N4 C35 Ge1 -16.4(4) . . . . ?
C28 N4 C35 O2 166.0(3) . . . . ?
C29 N4 C28 O1 143.8(3) . . . . ?
C29 N4 C28 N3 -35.5(4) . . . . ?
C29 N4 C35 Ge1 169.1(2) . . . . ?
C29 N4 C35 O2 -8.5(4) . . . . ?
C29 C30 C31 C32 1.0(5) . . . . ?
C30 C29 C34 C33 -1.4(4) . . . . ?
C30 C31 C32 C33 -1.3(5) . . . . ?
C31 C32 C33 C34 0.3(5) . . . . ?
C32 C33 C34 C29 1.0(5) . . . . ?
C34 C29 C30 C31 0.4(4) . . . . ?
C35 N4 C28 O1 -30.6(4) . . . . ?
C35 N4 C28 N3 150.0(3) . . . . ?
C35 N4 C29 C30 -50.0(4) . . . . ?
C35 N4 C29 C34 129.5(3) . . . . ?
C36 C37 C38 C39 0.2(5) . . . . ?
C37 C36 C41 C40 0.3(5) . . . . ?
C37 C38 C39 C40 -0.1(6) . . . . ?
C38 C39 C40 C41 0.1(5) . . . . ?
C39 C40 C41 C36 -0.2(5) . . . . ?
C41 C36 C37 C38 -0.3(5) . . . . ?
C42 C43 C44 C45 0.5(5) . . . . ?
C43 C42 C47 C46 -0.3(5) . . . . ?
C43 C44 C45 C46 -0.2(5) . . . . ?
C44 C45 C46 C47 -0.3(5) . . . . ?
C45 C46 C47 C42 0.6(5) . . . . ?
C47 C42 C43 C44 -0.3(5) . . . . ?
C48 C49 C50 C51 0.4(5) . . . . ?
C49 C48 C53 C52 -0.5(5) . . . . ?
C49 C50 C51 C52 -0.4(6) . . . . ?
C50 C51 C52 C53 0.0(6) . . . . ?
C51 C52 C53 C48 0.4(5) . . . . ?
C53 C48 C49 C50 0.1(5) . . . . ?
C54 C55 C56 C57 0.5(8) . . . . ?
C55 C54 C59 C58 -0.4(7) . . . . ?
C55 C56 C57 C58 -0.5(8) . . . . ?
C56 C57 C58 C59 0.1(8) . . . . ?
C57 C58 C59 C54 0.3(8) . . . . ?
C59 C54 C55 C56 0.0(7) . . . . ?
